data_9004408
loop_
_publ_author_name
'McDonald, A. M.'
'Chao, G. Y.'

_publ_section_title
;Phosinaite-(Ce) from Mont Saint-Hilaire, Quebec: New data and structure
 refinement Locality: Mont Saint-Hilaire, Quebec, Canada
;
_journal_name_full 'The Canadian Mineralogist'
_journal_page_first 107
_journal_page_last 114
_journal_volume 34
_journal_year 1996
_chemical_compound_source 'Mont Saint-Hilaire, Quebec, Canada'
_chemical_formula_sum 'Ca1.98 Ce0.49 La0.32 Mn0.16 Na12.72 Nd0.07 O28 P4 Pr0.02 Si4 Th0.09'
_chemical_name_mineral Phosinaite-(Ce)
_space_group_IT_number 18
_symmetry_space_group_name_Hall 'P 2bc 2'
_symmetry_space_group_name_H-M 'P 2 21 21'
_cell_angle_alpha 90
_cell_angle_beta 90
_cell_angle_gamma 90
_cell_length_a 12.297
_cell_length_b 14.660
_cell_length_c 7.245
_cell_formula_units_Z 2
_cell_volume 1306.085
_database_code_amcsd 0005482
_exptl_crystal_density_diffrn 3.081
_cod_original_formula_sum 'Si4 P4 Na12.72 Ca1.98 Mn.16 Ce.49 La.32 Th.09 Nd.07 Pr.02 O28'
_cod_database_code 9004408

loop_
_space_group_symop_operation_xyz
x,y,z
-x,1/2-y,1/2+z
-x,1/2+y,1/2-z
x,-y,-z

loop_
_atom_site_aniso_label
_atom_site_aniso_U_11
_atom_site_aniso_U_22
_atom_site_aniso_U_33
_atom_site_aniso_U_12
_atom_site_aniso_U_13
_atom_site_aniso_U_23
Si1 0.02040 0.01150 0.01910 0.00140 -0.00360 -0.00080
Si2 0.01360 0.01180 0.01520 0.00090 0.00050 0.00010
P1 0.01380 0.01980 0.02290 -0.00210 -0.00010 -0.00370
P2 0.01240 0.01290 0.01390 -0.00140 -0.00040 0.00010
Na1 0.03760 0.03700 0.04100 0.01290 0.00180 0.00800
Na2 0.03060 0.06370 0.03710 0.00280 0.00110 0.00010
Na3 0.01980 0.05660 0.03390 0.00000 0.00000 0.00000
Na4 0.02780 0.03900 0.03930 0.00000 0.00000 0.00000
Na5 0.03310 0.04920 0.02800 0.00000 0.00000 0.00000
Na6 0.02580 0.02960 0.02890 0.00000 0.00000 0.00000
Na7 0.01810 0.01430 0.02280 -0.00230 0.00210 -0.00010
Na8 0.03060 0.03940 0.02470 0.00000 0.00000 0.00140
Na9 0.04810 0.02030 0.02220 -0.00200 0.00070 -0.00150
Ca9 0.04810 0.02030 0.02220 -0.00200 0.00070 -0.00150
Ca10 0.01810 0.01660 0.02240 -0.00450 -0.00030 -0.00320
Mn10 0.01810 0.01660 0.02240 -0.00450 -0.00030 -0.00320
Ce 0.01200 0.01300 0.01180 0.00000 0.00000 0.00000
La 0.01200 0.01300 0.01180 0.00000 0.00000 0.00000
Th 0.01200 0.01300 0.01180 0.00000 0.00000 0.00000
Nd 0.01200 0.01300 0.01180 0.00000 0.00000 0.00000
Pr 0.01200 0.01300 0.01180 0.00000 0.00000 0.00000
O1 0.02750 0.03050 0.01860 -0.00490 -0.00110 -0.00370
O2 0.01760 0.02580 0.03920 -0.00420 0.00550 0.00140
O3 0.03180 0.01000 0.02840 -0.00070 -0.00450 0.00210
O4 0.03040 0.01320 0.04450 0.00200 0.01040 -0.00400
O5 0.01680 0.04810 0.04330 0.00780 -0.00060 -0.00160
O6 0.04180 0.03220 0.05340 -0.00080 -0.01220 0.00860
O7 0.03610 0.02680 0.01670 0.01320 0.00390 -0.00290
O8 0.03620 0.03350 0.03430 0.00860 0.00740 0.00900
O9 0.01540 0.02770 0.03220 0.00200 0.00070 0.00230
O10 0.01490 0.02070 0.05060 0.00390 -0.00070 0.00550
O11 0.02160 0.01320 0.03920 -0.00060 0.00620 -0.00010
O12 0.13350 0.03380 0.02140 -0.00910 0.02710 -0.00100
O13 0.03660 0.02550 0.05820 -0.00360 -0.02580 0.00940
O14 0.04240 0.08950 0.04760 -0.01920 0.00530 0.03480

loop_
_atom_site_label
_atom_site_fract_x
_atom_site_fract_y
_atom_site_fract_z
_atom_site_occupancy
Si1 0.32200 0.88910 0.30980 1.00000
Si2 0.36460 0.91110 0.74490 1.00000
P1 0.97360 0.12550 0.22950 1.00000
P2 0.30640 0.61830 0.76580 1.00000
Na1 0.18290 0.75880 0.54400 1.00000
Na2 0.00300 0.34910 0.22370 1.00000
Na3 0.17140 0.50000 0.50000 1.00000
Na4 0.16040 0.50000 0.00000 1.00000
Na5 0.87720 0.50000 0.00000 1.00000
Na6 0.45040 0.50000 0.00000 1.00000
Na7 0.33070 0.63980 0.26350 1.00000
Na8 0.45610 0.50000 0.50000 1.00000
Na9 0.19020 0.76620 0.02400 0.86000
Ca9 0.19020 0.76620 0.02400 0.07000
Ca10 0.49710 0.75000 0.52100 0.92000
Mn10 0.49710 0.75000 0.52100 0.08000
Ce 0.13955 0.00000 0.00000 0.49000
La 0.13955 0.00000 0.00000 0.32000
Th 0.13955 0.00000 0.00000 0.09000
Nd 0.13955 0.00000 0.00000 0.07000
Pr 0.13955 0.00000 0.00000 0.02000
O1 0.64920 0.83900 0.08960 1.00000
O2 0.81240 0.14800 0.70760 1.00000
O3 0.68730 0.01440 0.75130 1.00000
O4 0.37410 0.79760 0.23600 1.00000
O5 0.14420 0.34240 0.72000 1.00000
O6 0.98120 0.98080 0.75850 1.00000
O7 0.37200 0.35220 0.06360 1.00000
O8 0.03350 0.14760 0.04870 1.00000
O9 0.19630 0.90390 0.26140 1.00000
O10 0.47280 0.85760 0.79120 1.00000
O11 0.39620 0.97890 0.25140 1.00000
O12 0.67040 0.61520 0.03590 1.00000
O13 0.26100 0.10580 0.13300 1.00000
O14 0.97120 0.33630 0.89870 1.00000

loop_
_cod_related_entry_id
_cod_related_entry_database
_cod_related_entry_code
1 AMCSD 0005482
